data_4069700
loop_
_publ_author_name
'Leelasubcharoen, Somying'
'Zhizhko, Pavel A.'
'Kuzmina, Lyudmila G.'
'Churakov, Andrei V.'
'Howard, Judith A. K.'
'Nikonov, Georgii I.'

_publ_section_title
;
 Niobium/Rhodium Bimetallic Complexes: Synthesis, Structure, and Catalytic
 Hydrosilylation of Acetophenone and Benzaldehyde
;
_journal_issue 15
_journal_name_full Organometallics
_journal_page_first 4500
_journal_paper_doi 10.1021/om900363r
_journal_volume 28
_journal_year 2009
_chemical_formula_moiety 'C34 H41 Cl N Nb P Rh, 0.5(C6 H14)'
_chemical_formula_sum 'C37 H48 Cl N Nb P Rh'
_chemical_formula_weight 769.00
_chemical_name_systematic
; 
 ? 
;
_space_group_IT_number 14
_symmetry_cell_setting monoclinic
_symmetry_space_group_name_Hall '-P 2ybc'
_symmetry_space_group_name_H-M 'P 1 21/c 1'
_atom_sites_solution_hydrogens geom
_atom_sites_solution_primary direct
_atom_sites_solution_secondary difmap
_audit_creation_method SHELXL-97
_cell_angle_alpha 90.00
_cell_angle_beta 98.312(3)
_cell_angle_gamma 90.00
_cell_formula_units_Z 4
_cell_length_a 9.1766(6)
_cell_length_b 18.6877(12)
_cell_length_c 20.1635(12)
_cell_measurement_reflns_used 940
_cell_measurement_temperature 123(2)
_cell_measurement_theta_max 29.393
_cell_measurement_theta_min 3.129
_cell_volume 3421.5(4)
_computing_structure_refinement 'SHELXL-97 (Sheldrick, 1997)'
_computing_structure_solution 'SHELXS-97 (Sheldrick, 1990)'
_diffrn_ambient_temperature 123(2)
_diffrn_measured_fraction_theta_full 0.995
_diffrn_measured_fraction_theta_max 0.995
_diffrn_measurement_device_type 'Bruker SMART-1K'
_diffrn_measurement_method \w
_diffrn_radiation_monochromator graphite
_diffrn_radiation_source 'fine-focus sealed tube'
_diffrn_radiation_type MoK\a
_diffrn_radiation_wavelength 0.71073
_diffrn_reflns_av_R_equivalents 0.0531
_diffrn_reflns_av_sigmaI/netI 0.0657
_diffrn_reflns_limit_h_max 12
_diffrn_reflns_limit_h_min -11
_diffrn_reflns_limit_k_max 22
_diffrn_reflns_limit_k_min -24
_diffrn_reflns_limit_l_max 25
_diffrn_reflns_limit_l_min -26
_diffrn_reflns_number 23855
_diffrn_reflns_theta_full 28.00
_diffrn_reflns_theta_max 28.00
_diffrn_reflns_theta_min 1.49
_diffrn_standards_decay_% 0
_diffrn_standards_interval_time 0
_diffrn_standards_number 0
_exptl_absorpt_coefficient_mu 0.968
_exptl_absorpt_correction_T_max 0.9094
_exptl_absorpt_correction_T_min 0.7098
_exptl_absorpt_correction_type multi-scan
_exptl_absorpt_process_details 'SADABS (Bruker, 2004)'
_exptl_crystal_colour yellow-orange
_exptl_crystal_density_diffrn 1.493
_exptl_crystal_density_method 'not measured'
_exptl_crystal_description block
_exptl_crystal_F_000 1580
_exptl_crystal_size_max 0.38
_exptl_crystal_size_mid 0.12
_exptl_crystal_size_min 0.10
_refine_diff_density_max 1.038
_refine_diff_density_min -1.066
_refine_diff_density_rms 0.127
_refine_ls_extinction_method none
_refine_ls_goodness_of_fit_ref 1.164
_refine_ls_hydrogen_treatment constr
_refine_ls_matrix_type full
_refine_ls_number_parameters 379
_refine_ls_number_reflns 8234
_refine_ls_number_restraints 0
_refine_ls_restrained_S_all 1.164
_refine_ls_R_factor_all 0.0870
_refine_ls_R_factor_gt 0.0587
_refine_ls_shift/su_max 0.001
_refine_ls_shift/su_mean 0.000
_refine_ls_structure_factor_coef Fsqd
_refine_ls_weighting_details 'calc w=1/[\s^2^(Fo^2^)+(0.0240P)^2^+11.7287P] where P=(Fo^2^+2Fc^2^)/3'
_refine_ls_weighting_scheme calc
_refine_ls_wR_factor_gt 0.1050
_refine_ls_wR_factor_ref 0.1113
_reflns_number_gt 6317
_reflns_number_total 8234
_reflns_threshold_expression I>2\s(I)
_cod_data_source_file om900363r_si_001.cif
_cod_data_source_block 4
_cod_original_sg_symbol_H-M 'P 2(1)/c'
_cod_database_code 4069700

loop_
_symmetry_equiv_pos_as_xyz
'x, y, z'
'-x, y+1/2, -z+1/2'
'-x, -y, -z'
'x, -y-1/2, z-1/2'

loop_
_atom_site_label
_atom_site_type_symbol
_atom_site_fract_x
_atom_site_fract_y
_atom_site_fract_z
_atom_site_U_iso_or_equiv
_atom_site_adp_type
_atom_site_occupancy
_atom_site_symmetry_multiplicity
_atom_site_calc_flag
_atom_site_refinement_flags
Rh1 Rh 0.18435(4) 0.68139(2) 0.438355(18) 0.01674(9) Uani 1 1 d .
Nb1 Nb -0.08185(5) 0.84595(2) 0.33645(2) 0.01679(10) Uani 1 1 d .
P1 P 0.00613(12) 0.70877(6) 0.34396(6) 0.0148(2) Uani 1 1 d .
Cl1 Cl 0.35145(13) 0.77025(7) 0.40831(7) 0.0273(3) Uani 1 1 d .
N1 N -0.2517(4) 0.8268(2) 0.2854(2) 0.0203(9) Uani 1 1 d .
C1 C 0.0195(6) 0.8653(3) 0.2312(3) 0.0252(11) Uani 1 1 d .
H1A H -0.0099 0.8389 0.1883 0.030 Uiso 1 1 calc R
C2 C 0.1414(5) 0.8491(3) 0.2800(2) 0.0231(10) Uani 1 1 d .
H2A H 0.2112 0.8084 0.2777 0.028 Uiso 1 1 calc R
C3 C 0.1621(5) 0.9063(3) 0.3263(3) 0.0249(11) Uani 1 1 d .
H3A H 0.2468 0.9119 0.3631 0.030 Uiso 1 1 calc R
C4 C 0.0497(6) 0.9565(3) 0.3081(3) 0.0281(12) Uani 1 1 d .
H4A H 0.0424 1.0047 0.3289 0.034 Uiso 1 1 calc R
C5 C -0.0390(6) 0.9315(3) 0.2489(3) 0.0286(12) Uani 1 1 d .
H5A H -0.1167 0.9597 0.2204 0.034 Uiso 1 1 calc R
C6 C -0.2281(6) 0.8505(3) 0.4305(2) 0.0247(11) Uani 1 1 d .
H6A H -0.3330 0.8351 0.4285 0.030 Uiso 1 1 calc R
C7 C -0.1035(6) 0.8089(3) 0.4544(2) 0.0257(11) Uani 1 1 d .
H7A H -0.1055 0.7585 0.4707 0.031 Uiso 1 1 calc R
C8 C 0.0227(6) 0.8556(3) 0.4638(2) 0.0294(12) Uani 1 1 d .
H8A H 0.1245 0.8422 0.4849 0.035 Uiso 1 1 calc R
C9 C -0.0246(6) 0.9235(3) 0.4441(3) 0.0308(13) Uani 1 1 d .
H9A H 0.0368 0.9680 0.4488 0.037 Uiso 1 1 calc R
C10 C -0.1798(6) 0.9201(3) 0.4198(3) 0.0281(12) Uani 1 1 d .
H10A H -0.2455 0.9625 0.4093 0.034 Uiso 1 1 calc R
C11 C 0.0691(5) 0.6793(2) 0.2653(2) 0.0163(9) Uani 1 1 d .
C12 C -0.0242(5) 0.6826(3) 0.2040(2) 0.0215(10) Uani 1 1 d .
H12A H -0.1187 0.7040 0.2021 0.026 Uiso 1 1 calc R
C13 C 0.0192(6) 0.6553(3) 0.1458(2) 0.0259(11) Uani 1 1 d .
H13A H -0.0459 0.6577 0.1047 0.031 Uiso 1 1 calc R
C14 C 0.1577(6) 0.6245(3) 0.1475(3) 0.0263(11) Uani 1 1 d .
H14A H 0.1873 0.6056 0.1078 0.032 Uiso 1 1 calc R
C15 C 0.2513(6) 0.6216(3) 0.2072(3) 0.0259(11) Uani 1 1 d .
H15A H 0.3464 0.6012 0.2084 0.031 Uiso 1 1 calc R
C16 C 0.2084(5) 0.6482(3) 0.2662(2) 0.0221(10) Uani 1 1 d .
H16A H 0.2741 0.6453 0.3071 0.027 Uiso 1 1 calc R
C17 C -0.1587(5) 0.6501(3) 0.3392(2) 0.0157(9) Uani 1 1 d .
C18 C -0.2842(5) 0.6685(2) 0.3682(2) 0.0194(10) Uani 1 1 d .
H18A H -0.2885 0.7139 0.3891 0.023 Uiso 1 1 calc R
C19 C -0.4021(5) 0.6214(3) 0.3670(2) 0.0209(10) Uani 1 1 d .
H19A H -0.4845 0.6344 0.3880 0.025 Uiso 1 1 calc R
C20 C -0.3994(5) 0.5562(3) 0.3356(2) 0.0235(11) Uani 1 1 d .
H20A H -0.4811 0.5247 0.3337 0.028 Uiso 1 1 calc R
C21 C -0.2770(6) 0.5367(3) 0.3066(3) 0.0254(11) Uani 1 1 d .
H21A H -0.2741 0.4913 0.2856 0.031 Uiso 1 1 calc R
C22 C -0.1594(5) 0.5830(3) 0.3083(2) 0.0215(10) Uani 1 1 d .
H22A H -0.0767 0.5690 0.2879 0.026 Uiso 1 1 calc R
C23 C 0.0368(5) 0.6140(3) 0.4826(2) 0.0224(11) Uani 1 1 d .
H23A H -0.0688 0.6191 0.4624 0.027 Uiso 1 1 calc R
C24 C 0.1221(6) 0.5735(3) 0.4435(3) 0.0240(11) Uani 1 1 d .
H24A H 0.0648 0.5552 0.4010 0.029 Uiso 1 1 calc R
C25 C 0.2540(6) 0.5277(3) 0.4695(3) 0.0328(13) Uani 1 1 d .
H25A H 0.3088 0.5163 0.4320 0.039 Uiso 1 1 calc R
H25B H 0.2193 0.4821 0.4867 0.039 Uiso 1 1 calc R
C26 C 0.3587(6) 0.5647(3) 0.5257(3) 0.0309(13) Uani 1 1 d .
H26A H 0.3240 0.5558 0.5693 0.037 Uiso 1 1 calc R
H26B H 0.4584 0.5438 0.5279 0.037 Uiso 1 1 calc R
C27 C 0.3666(5) 0.6443(3) 0.5142(2) 0.0237(11) Uani 1 1 d .
H27A H 0.4661 0.6621 0.5073 0.028 Uiso 1 1 calc R
C28 C 0.2818(5) 0.6938(3) 0.5431(2) 0.0227(11) Uani 1 1 d .
H28A H 0.3313 0.7410 0.5537 0.027 Uiso 1 1 calc R
C29 C 0.1692(6) 0.6746(3) 0.5875(3) 0.0291(12) Uani 1 1 d .
H29A H 0.1115 0.7180 0.5948 0.035 Uiso 1 1 calc R
H29B H 0.2212 0.6592 0.6316 0.035 Uiso 1 1 calc R
C30 C 0.0624(6) 0.6150(3) 0.5592(2) 0.0303(12) Uani 1 1 d .
H30A H 0.1027 0.5682 0.5759 0.036 Uiso 1 1 calc R
H30B H -0.0331 0.6219 0.5757 0.036 Uiso 1 1 calc R
C31 C -0.3871(5) 0.8283(3) 0.2374(3) 0.0293(12) Uani 1 1 d .
C32 C -0.4690(6) 0.7576(3) 0.2393(3) 0.0343(13) Uani 1 1 d .
H32A H -0.4926 0.7496 0.2846 0.051 Uiso 1 1 calc R
H32B H -0.4068 0.7185 0.2272 0.051 Uiso 1 1 calc R
H32C H -0.5602 0.7593 0.2074 0.051 Uiso 1 1 calc R
C33 C -0.3511(6) 0.8414(4) 0.1656(3) 0.0421(16) Uani 1 1 d .
H33A H -0.2987 0.8869 0.1643 0.063 Uiso 1 1 calc R
H33B H -0.4429 0.8431 0.1340 0.063 Uiso 1 1 calc R
H33C H -0.2891 0.8024 0.1531 0.063 Uiso 1 1 calc R
C34 C -0.4820(6) 0.8891(3) 0.2583(4) 0.0437(16) Uani 1 1 d .
H34A H -0.5039 0.8801 0.3037 0.066 Uiso 1 1 calc R
H34B H -0.5742 0.8917 0.2271 0.066 Uiso 1 1 calc R
H34C H -0.4287 0.9345 0.2575 0.066 Uiso 1 1 calc R
C1S C -0.5096(8) 0.9608(4) 0.5090(5) 0.068(2) Uani 1 1 d .
C2S C -0.4061(11) 0.9395(5) 0.5680(5) 0.085(3) Uani 1 1 d .
H2SA H -0.4208 0.9709 0.6060 0.102 Uiso 1 1 calc R
H2SB H -0.3044 0.9470 0.5585 0.102 Uiso 1 1 calc R
C3S C -0.4216(11) 0.8646(5) 0.5882(5) 0.095(3) Uani 1 1 d .
H3SA H -0.3479 0.8539 0.6271 0.142 Uiso 1 1 calc R
H3SB H -0.4069 0.8330 0.5510 0.142 Uiso 1 1 calc R
H3SC H -0.5205 0.8571 0.5999 0.142 Uiso 1 1 calc R
H1SA H -0.6080 0.9527 0.5186 0.080 Uiso 1 1 d .
H1SB H -0.4951 0.9307 0.4719 0.080 Uiso 1 1 d .

loop_
_atom_site_aniso_label
_atom_site_aniso_U_11
_atom_site_aniso_U_22
_atom_site_aniso_U_33
_atom_site_aniso_U_23
_atom_site_aniso_U_13
_atom_site_aniso_U_12
Rh1 0.01407(17) 0.01913(19) 0.01690(18) 0.00191(15) 0.00179(13) 0.00266(15)
Nb1 0.0160(2) 0.0160(2) 0.0198(2) 0.00327(17) 0.00743(16) 0.00407(17)
P1 0.0135(5) 0.0156(6) 0.0158(6) 0.0016(4) 0.0042(4) 0.0033(5)
Cl1 0.0188(6) 0.0296(7) 0.0334(7) 0.0077(5) 0.0033(5) -0.0014(5)
N1 0.0183(19) 0.017(2) 0.027(2) 0.0057(17) 0.0073(17) 0.0048(16)
C1 0.031(3) 0.025(3) 0.022(3) 0.004(2) 0.015(2) -0.005(2)
C2 0.019(2) 0.021(3) 0.033(3) 0.006(2) 0.016(2) -0.001(2)
C3 0.020(2) 0.025(3) 0.032(3) 0.003(2) 0.012(2) -0.003(2)
C4 0.035(3) 0.017(3) 0.035(3) 0.006(2) 0.018(2) 0.001(2)
C5 0.029(3) 0.027(3) 0.034(3) 0.017(2) 0.016(2) 0.003(2)
C6 0.030(3) 0.022(3) 0.025(3) 0.001(2) 0.015(2) 0.004(2)
C7 0.039(3) 0.026(3) 0.015(2) 0.002(2) 0.013(2) 0.002(2)
C8 0.038(3) 0.037(3) 0.015(2) -0.009(2) 0.008(2) -0.003(3)
C9 0.039(3) 0.028(3) 0.030(3) -0.014(2) 0.016(2) -0.011(2)
C10 0.036(3) 0.022(3) 0.030(3) -0.002(2) 0.018(2) 0.009(2)
C11 0.018(2) 0.015(2) 0.018(2) 0.0031(18) 0.0070(17) 0.0009(19)
C12 0.020(2) 0.022(2) 0.024(2) 0.001(2) 0.0093(19) -0.002(2)
C13 0.031(3) 0.027(3) 0.021(2) 0.003(2) 0.006(2) -0.003(2)
C14 0.036(3) 0.024(3) 0.023(3) -0.002(2) 0.016(2) 0.000(2)
C15 0.020(2) 0.029(3) 0.031(3) -0.005(2) 0.012(2) -0.001(2)
C16 0.019(2) 0.024(3) 0.024(2) 0.000(2) 0.005(2) 0.003(2)
C17 0.011(2) 0.019(2) 0.016(2) 0.0047(18) -0.0013(17) -0.0005(18)
C18 0.023(2) 0.017(3) 0.019(2) -0.0010(18) 0.0060(19) 0.0002(19)
C19 0.014(2) 0.027(3) 0.023(2) 0.008(2) 0.0077(19) 0.004(2)
C20 0.014(2) 0.032(3) 0.024(3) 0.009(2) -0.0023(19) -0.003(2)
C21 0.028(3) 0.019(3) 0.030(3) -0.009(2) 0.009(2) -0.003(2)
C22 0.019(2) 0.022(3) 0.025(3) 0.000(2) 0.006(2) 0.001(2)
C23 0.021(2) 0.025(3) 0.020(2) 0.007(2) -0.001(2) -0.002(2)
C24 0.026(3) 0.019(3) 0.025(3) 0.002(2) 0.000(2) -0.001(2)
C25 0.033(3) 0.026(3) 0.037(3) -0.004(2) -0.003(3) 0.008(2)
C26 0.025(3) 0.033(3) 0.031(3) 0.002(2) -0.006(2) 0.012(2)
C27 0.018(2) 0.034(3) 0.016(2) 0.002(2) -0.0047(19) -0.001(2)
C28 0.019(2) 0.026(3) 0.022(2) -0.003(2) -0.0001(19) -0.001(2)
C29 0.027(3) 0.039(3) 0.021(3) -0.003(2) 0.004(2) 0.000(2)
C30 0.024(3) 0.046(4) 0.020(3) 0.008(2) 0.001(2) 0.001(2)
C31 0.016(2) 0.036(3) 0.034(3) 0.014(2) -0.001(2) 0.006(2)
C32 0.025(3) 0.035(3) 0.040(3) 0.015(3) -0.004(2) 0.001(2)
C33 0.025(3) 0.064(4) 0.035(3) 0.022(3) -0.006(2) -0.006(3)
C34 0.021(3) 0.037(4) 0.071(5) 0.013(3) 0.001(3) 0.011(3)
C1S 0.041(4) 0.081(6) 0.089(6) 0.005(5) 0.034(4) 0.016(4)
C2S 0.089(7) 0.089(7) 0.080(6) 0.019(5) 0.025(6) 0.005(6)
C3S 0.080(7) 0.101(8) 0.111(8) 0.012(6) 0.042(6) -0.028(6)

loop_
_atom_type_symbol
_atom_type_description
_atom_type_scat_dispersion_real
_atom_type_scat_dispersion_imag
_atom_type_scat_source
C C 0.0033 0.0016 'International Tables Vol C Tables 4.2.6.8 and 6.1.1.4'
H H 0.0000 0.0000 'International Tables Vol C Tables 4.2.6.8 and 6.1.1.4'
N N 0.0061 0.0033 'International Tables Vol C Tables 4.2.6.8 and 6.1.1.4'
P P 0.1023 0.0942 'International Tables Vol C Tables 4.2.6.8 and 6.1.1.4'
Nb Nb -2.0727 0.6215 'International Tables Vol C Tables 4.2.6.8 and 6.1.1.4'
Rh Rh -1.1178 0.9187 'International Tables Vol C Tables 4.2.6.8 and 6.1.1.4'
Cl Cl 0.1484 0.1585 'International Tables Vol C Tables 4.2.6.8 and 6.1.1.4'

loop_
_geom_angle_atom_site_label_1
_geom_angle_atom_site_label_2
_geom_angle_atom_site_label_3
_geom_angle
_geom_angle_site_symmetry_1
_geom_angle_site_symmetry_3
C24 Rh1 C23 38.79(19) . .
C24 Rh1 C28 97.50(19) . .
C23 Rh1 C28 81.65(18) . .
C24 Rh1 C27 81.30(19) . .
C23 Rh1 C27 89.30(18) . .
C28 Rh1 C27 36.89(18) . .
C24 Rh1 P1 94.92(14) . .
C23 Rh1 P1 93.28(13) . .
C28 Rh1 P1 152.75(13) . .
C27 Rh1 P1 170.35(14) . .
C24 Rh1 Cl1 149.93(15) . .
C23 Rh1 Cl1 168.88(14) . .
C28 Rh1 Cl1 89.02(14) . .
C27 Rh1 Cl1 86.80(14) . .
P1 Rh1 Cl1 92.27(4) . .
N1 Nb1 C10 97.68(19) . .
N1 Nb1 C5 86.16(18) . .
C10 Nb1 C5 103.81(18) . .
N1 Nb1 C1 86.53(18) . .
C10 Nb1 C1 136.91(17) . .
C5 Nb1 C1 33.40(17) . .
N1 Nb1 C6 85.60(18) . .
C10 Nb1 C6 33.04(17) . .
C5 Nb1 C6 133.55(17) . .
C1 Nb1 C6 165.42(17) . .
N1 Nb1 C2 116.90(18) . .
C10 Nb1 C2 135.25(18) . .
C5 Nb1 C2 55.00(17) . .
C1 Nb1 C2 33.16(17) . .
C6 Nb1 C2 157.46(17) . .
N1 Nb1 C4 116.52(18) . .
C10 Nb1 C4 85.82(18) . .
C5 Nb1 C4 33.36(18) . .
C1 Nb1 C4 55.01(17) . .
C6 Nb1 C4 118.68(17) . .
C2 Nb1 C4 54.39(17) . .
N1 Nb1 C7 108.05(18) . .
C10 Nb1 C7 54.44(17) . .
C5 Nb1 C7 154.57(18) . .
C1 Nb1 C7 161.32(18) . .
C6 Nb1 C7 32.77(16) . .
C2 Nb1 C7 128.59(17) . .
C4 Nb1 C7 123.46(18) . .
N1 Nb1 C3 138.82(17) . .
C10 Nb1 C3 102.68(18) . .
C5 Nb1 C3 54.47(17) . .
C1 Nb1 C3 54.47(17) . .
C6 Nb1 C3 128.86(17) . .
C2 Nb1 C3 32.63(16) . .
C4 Nb1 C3 32.32(16) . .
C7 Nb1 C3 112.94(17) . .
N1 Nb1 C9 130.62(18) . .
C10 Nb1 C9 32.96(18) . .
C5 Nb1 C9 101.72(19) . .
C1 Nb1 C9 125.52(17) . .
C6 Nb1 C9 53.75(17) . .
C2 Nb1 C9 106.75(17) . .
C4 Nb1 C9 71.59(18) . .
C7 Nb1 C9 52.97(17) . .
C3 Nb1 C9 75.26(17) . .
N1 Nb1 C8 138.59(18) . .
C10 Nb1 C8 53.50(18) . .
C5 Nb1 C8 125.96(18) . .
C1 Nb1 C8 134.84(18) . .
C6 Nb1 C8 53.74(17) . .
C2 Nb1 C8 103.78(17) . .
C4 Nb1 C8 92.68(18) . .
C7 Nb1 C8 32.59(17) . .
C3 Nb1 C8 81.12(17) . .
C9 Nb1 C8 30.72(17) . .
N1 Nb1 P1 94.10(13) . .
C10 Nb1 P1 129.70(13) . .
C5 Nb1 P1 125.72(13) . .
C1 Nb1 P1 92.36(12) . .
C6 Nb1 P1 100.43(12) . .
C2 Nb1 P1 77.74(12) . .
C4 Nb1 P1 130.57(13) . .
C7 Nb1 P1 75.39(12) . .
C3 Nb1 P1 99.60(12) . .
C9 Nb1 P1 117.55(13) . .
C8 Nb1 P1 86.91(13) . .
C11 P1 C17 97.6(2) . .
C11 P1 Rh1 110.97(15) . .
C17 P1 Rh1 112.01(14) . .
C11 P1 Nb1 111.43(15) . .
C17 P1 Nb1 108.91(15) . .
Rh1 P1 Nb1 114.63(5) . .
C31 N1 Nb1 166.3(4) . .
C2 C1 C5 107.7(5) . .
C2 C1 Nb1 74.2(3) . .
C5 C1 Nb1 73.0(3) . .
C2 C1 H1A 125.8 . .
C5 C1 H1A 125.8 . .
Nb1 C1 H1A 125.8 . .
C1 C2 C3 108.4(5) . .
C1 C2 Nb1 72.6(3) . .
C3 C2 Nb1 75.9(3) . .
C1 C2 H2A 125.4 . .
C3 C2 H2A 125.4 . .
Nb1 C2 H2A 125.4 . .
C4 C3 C2 108.0(5) . .
C4 C3 Nb1 72.3(3) . .
C2 C3 Nb1 71.4(3) . .
C4 C3 H3A 125.9 . .
C2 C3 H3A 125.9 . .
Nb1 C3 H3A 125.9 . .
C3 C4 C5 108.0(5) . .
C3 C4 Nb1 75.4(3) . .
C5 C4 Nb1 71.5(3) . .
C3 C4 H4A 125.7 . .
C5 C4 H4A 125.7 . .
Nb1 C4 H4A 125.7 . .
C1 C5 C4 107.9(5) . .
C1 C5 Nb1 73.6(3) . .
C4 C5 Nb1 75.1(3) . .
C1 C5 H5A 125.6 . .
C4 C5 H5A 125.6 . .
Nb1 C5 H5A 125.6 . .
C10 C6 C7 107.8(5) . .
C10 C6 Nb1 72.3(3) . .
C7 C6 Nb1 74.9(3) . .
C10 C6 H6A 125.8 . .
C7 C6 H6A 125.8 . .
Nb1 C6 H6A 125.8 . .
C6 C7 C8 108.0(5) . .
C6 C7 Nb1 72.3(3) . .
C8 C7 Nb1 77.6(3) . .
C6 C7 H7A 125.5 . .
C8 C7 H7A 125.5 . .
Nb1 C7 H7A 125.5 . .
C9 C8 C7 107.8(5) . .
C9 C8 Nb1 74.0(3) . .
C7 C8 Nb1 69.8(3) . .
C9 C8 H8A 126.0 . .
C7 C8 H8A 126.0 . .
Nb1 C8 H8A 126.0 . .
C8 C9 C10 108.1(5) . .
C8 C9 Nb1 75.2(3) . .
C10 C9 Nb1 67.7(3) . .
C8 C9 H9A 125.9 . .
C10 C9 H9A 125.9 . .
Nb1 C9 H9A 125.9 . .
C6 C10 C9 108.0(5) . .
C6 C10 Nb1 74.7(3) . .
C9 C10 Nb1 79.3(3) . .
C6 C10 H10A 125.0 . .
C9 C10 H10A 125.0 . .
Nb1 C10 H10A 125.0 . .
C16 C11 C12 118.0(4) . .
C16 C11 P1 120.7(3) . .
C12 C11 P1 121.1(3) . .
C13 C12 C11 121.0(5) . .
C13 C12 H12A 119.5 . .
C11 C12 H12A 119.5 . .
C12 C13 C14 120.2(5) . .
C12 C13 H13A 119.9 . .
C14 C13 H13A 119.9 . .
C15 C14 C13 119.4(5) . .
C15 C14 H14A 120.3 . .
C13 C14 H14A 120.3 . .
C14 C15 C16 120.9(5) . .
C14 C15 H15A 119.5 . .
C16 C15 H15A 119.5 . .
C15 C16 C11 120.4(4) . .
C15 C16 H16A 119.8 . .
C11 C16 H16A 119.8 . .
C22 C17 C18 116.9(4) . .
C22 C17 P1 120.2(3) . .
C18 C17 P1 122.9(4) . .
C19 C18 C17 121.2(4) . .
C19 C18 H18A 119.4 . .
C17 C18 H18A 119.4 . .
C20 C19 C18 120.2(5) . .
C20 C19 H19A 119.9 . .
C18 C19 H19A 119.9 . .
C19 C20 C21 119.8(5) . .
C19 C20 H20A 120.1 . .
C21 C20 H20A 120.1 . .
C22 C21 C20 120.1(5) . .
C22 C21 H21A 119.9 . .
C20 C21 H21A 119.9 . .
C21 C22 C17 121.8(5) . .
C21 C22 H22A 119.1 . .
C17 C22 H22A 119.1 . .
C24 C23 C30 123.7(4) . .
C24 C23 Rh1 69.3(3) . .
C30 C23 Rh1 113.6(3) . .
C24 C23 H23A 114.1 . .
C30 C23 H23A 114.1 . .
Rh1 C23 H23A 114.1 . .
C23 C24 C25 126.3(5) . .
C23 C24 Rh1 71.9(3) . .
C25 C24 Rh1 110.5(4) . .
C23 C24 H24A 113.5 . .
C25 C24 H24A 113.5 . .
Rh1 C24 H24A 113.5 . .
C24 C25 C26 112.6(4) . .
C24 C25 H25A 109.1 . .
C26 C25 H25A 109.1 . .
C24 C25 H25B 109.1 . .
C26 C25 H25B 109.1 . .
H25A C25 H25B 107.8 . .
C27 C26 C25 111.6(4) . .
C27 C26 H26A 109.3 . .
C25 C26 H26A 109.3 . .
C27 C26 H26B 109.3 . .
C25 C26 H26B 109.3 . .
H26A C26 H26B 108.0 . .
C28 C27 C26 123.4(5) . .
C28 C27 Rh1 70.5(3) . .
C26 C27 Rh1 111.5(3) . .
C28 C27 H27A 114.5 . .
C26 C27 H27A 114.5 . .
Rh1 C27 H27A 114.5 . .
C27 C28 C29 124.3(5) . .
C27 C28 Rh1 72.6(3) . .
C29 C28 Rh1 109.2(3) . .
C27 C28 H28A 114.3 . .
C29 C28 H28A 114.3 . .
Rh1 C28 H28A 114.3 . .
C28 C29 C30 114.0(4) . .
C28 C29 H29A 108.7 . .
C30 C29 H29A 108.7 . .
C28 C29 H29B 108.7 . .
C30 C29 H29B 108.7 . .
H29A C29 H29B 107.6 . .
C23 C30 C29 112.4(4) . .
C23 C30 H30A 109.1 . .
C29 C30 H30A 109.1 . .
C23 C30 H30B 109.1 . .
C29 C30 H30B 109.1 . .
H30A C30 H30B 107.9 . .
N1 C31 C32 110.0(4) . .
N1 C31 C34 107.1(5) . .
C32 C31 C34 109.5(5) . .
N1 C31 C33 110.3(4) . .
C32 C31 C33 109.5(5) . .
C34 C31 C33 110.3(5) . .
C31 C32 H32A 109.5 . .
C31 C32 H32B 109.5 . .
H32A C32 H32B 109.5 . .
C31 C32 H32C 109.5 . .
H32A C32 H32C 109.5 . .
H32B C32 H32C 109.5 . .
C31 C33 H33A 109.5 . .
C31 C33 H33B 109.5 . .
H33A C33 H33B 109.5 . .
C31 C33 H33C 109.5 . .
H33A C33 H33C 109.5 . .
H33B C33 H33C 109.5 . .
C31 C34 H34A 109.5 . .
C31 C34 H34B 109.5 . .
H34A C34 H34B 109.5 . .
C31 C34 H34C 109.5 . .
H34A C34 H34C 109.5 . .
H34B C34 H34C 109.5 . .
C2S C1S C1S 111.7(10) . 3_476
C2S C1S H1SA 108.2 . .
C1S C1S H1SA 110.0 3_476 .
C2S C1S H1SB 109.1 . .
C1S C1S H1SB 110.0 3_476 .
H1SA C1S H1SB 107.7 . .
C1S C2S C3S 113.9(9) . .
C1S C2S H2SA 108.8 . .
C3S C2S H2SA 108.8 . .
C1S C2S H2SB 108.8 . .
C3S C2S H2SB 108.8 . .
H2SA C2S H2SB 107.7 . .
C2S C3S H3SA 109.5 . .
C2S C3S H3SB 109.5 . .
H3SA C3S H3SB 109.5 . .
C2S C3S H3SC 109.5 . .
H3SA C3S H3SC 109.5 . .
H3SB C3S H3SC 109.5 . .

loop_
_geom_bond_atom_site_label_1
_geom_bond_atom_site_label_2
_geom_bond_distance
_geom_bond_site_symmetry_2
Rh1 C24 2.102(5) .
Rh1 C23 2.137(5) .
Rh1 C28 2.183(5) .
Rh1 C27 2.209(5) .
Rh1 P1 2.3790(12) .
Rh1 Cl1 2.3968(13) .
Nb1 N1 1.776(4) .
Nb1 C10 2.447(5) .
Nb1 C5 2.454(5) .
Nb1 C1 2.463(5) .
Nb1 C6 2.478(5) .
Nb1 C2 2.484(5) .
Nb1 C4 2.501(5) .
Nb1 C7 2.512(5) .
Nb1 C3 2.541(5) .
Nb1 C9 2.599(5) .
Nb1 C8 2.614(5) .
Nb1 P1 2.6854(13) .
P1 C11 1.848(5) .
P1 C17 1.859(5) .
N1 C31 1.461(6) .
C1 C2 1.412(7) .
C1 C5 1.413(7) .
C1 H1A 1.0000 .
C2 C3 1.413(7) .
C2 H2A 1.0000 .
C3 C4 1.404(7) .
C3 H3A 1.0000 .
C4 C5 1.423(8) .
C4 H4A 1.0000 .
C5 H5A 1.0000 .
C6 C10 1.401(7) .
C6 C7 1.408(7) .
C6 H6A 1.0000 .
C7 C8 1.442(8) .
C7 H7A 1.0000 .
C8 C9 1.381(8) .
C8 H8A 1.0000 .
C9 C10 1.439(8) .
C9 H9A 1.0000 .
C10 H10A 1.0000 .
C11 C16 1.401(6) .
C11 C12 1.401(6) .
C12 C13 1.390(7) .
C12 H12A 0.9500 .
C13 C14 1.391(7) .
C13 H13A 0.9500 .
C14 C15 1.375(7) .
C14 H14A 0.9500 .
C15 C16 1.397(7) .
C15 H15A 0.9500 .
C16 H16A 0.9500 .
C17 C22 1.400(7) .
C17 C18 1.408(6) .
C18 C19 1.392(7) .
C18 H18A 0.9500 .
C19 C20 1.375(7) .
C19 H19A 0.9500 .
C20 C21 1.388(7) .
C20 H20A 0.9500 .
C21 C22 1.380(7) .
C21 H21A 0.9500 .
C22 H22A 0.9500 .
C23 C24 1.408(7) .
C23 C30 1.528(7) .
C23 H23A 1.0000 .
C24 C25 1.512(7) .
C24 H24A 1.0000 .
C25 C26 1.539(7) .
C25 H25A 0.9900 .
C25 H25B 0.9900 .
C26 C27 1.509(7) .
C26 H26A 0.9900 .
C26 H26B 0.9900 .
C27 C28 1.390(7) .
C27 H27A 1.0000 .
C28 C29 1.505(7) .
C28 H28A 1.0000 .
C29 C30 1.538(7) .
C29 H29A 0.9900 .
C29 H29B 0.9900 .
C30 H30A 0.9900 .
C30 H30B 0.9900 .
C31 C32 1.523(8) .
C31 C34 1.529(8) .
C31 C33 1.549(8) .
C32 H32A 0.9800 .
C32 H32B 0.9800 .
C32 H32C 0.9800 .
C33 H33A 0.9800 .
C33 H33B 0.9800 .
C33 H33C 0.9800 .
C34 H34A 0.9800 .
C34 H34B 0.9800 .
C34 H34C 0.9800 .
C1S C2S 1.466(12) .
C1S C1S 1.527(17) 3_476
C1S H1SA 0.9616 .
C1S H1SB 0.9618 .
C2S C3S 1.469(12) .
C2S H2SA 0.9900 .
C2S H2SB 0.9900 .
C3S H3SA 0.9800 .
C3S H3SB 0.9800 .
C3S H3SC 0.9800 .
